data_4125836
loop_
_publ_author_name
'Kundu, Subrata'
'Kim, William Y.'
'Bertke, Jeffery A.'
'Warren, Timothy H.'

_publ_contact_author 'Timothy H. Warren'
_publ_section_title
;
 Copper(II) Activation of Nitrite: Nitrosation of Nucleophiles and
 Generation of NO by Thiols.
;
_journal_issue 3
_journal_name_full 'Journal of the American Chemical Society'
_journal_page_first 1045
_journal_page_last 1048
_journal_paper_doi 10.1021/jacs.6b11332
_journal_volume 139
_journal_year 2017
_chemical_formula_moiety 'C17 H7 Cl4 Cu F6 N3 O2'
_chemical_formula_sum 'C17 H7 Cl4 Cu F6 N3 O2'
_chemical_formula_weight 604.60
_space_group_crystal_system monoclinic
_space_group_IT_number 15
_space_group_name_Hall '-C 2yc'
_space_group_name_H-M_alt 'C 1 2/c 1'
_symmetry_space_group_name_Hall '-C 2yc'
_symmetry_space_group_name_H-M 'C 1 2/c 1'
_atom_sites_solution_hydrogens geom
_audit_creation_method SHELXL-2014/7
_cell_angle_alpha 90
_cell_angle_beta 94.815(2)
_cell_angle_gamma 90
_cell_formula_units_Z 4
_cell_length_a 12.5124(8)
_cell_length_b 9.5784(6)
_cell_length_c 18.2174(12)
_cell_measurement_reflns_used 9931
_cell_measurement_temperature 100(2)
_cell_measurement_theta_max 29.18
_cell_measurement_theta_min 2.24
_cell_volume 2175.6(2)
_computing_cell_refinement 'SAINT V8.34A (Bruker, 2005)'
_computing_data_collection 'APEX2 V2014.9-0 (Bruker, 2014)'
_computing_data_reduction
; 
SAINT V8.34A, XPREP v2014/2, SADABS V2014/4 (Bruker, 2014) 
;
_computing_molecular_graphics 'SHELXTL v2014-4 (Bruker, 2014)'
_computing_publication_material 'XCIF V2014-2 (Bruker, 2014)'
_computing_structure_refinement 'SHELX-2014-6 (Sheldrick, 2015)'
_computing_structure_solution 'SHELX-2014-4 (Sheldrick, 2015)'
_diffrn_ambient_temperature 100(2)
_diffrn_measured_fraction_theta_full 0.999
_diffrn_measured_fraction_theta_max 0.990
_diffrn_measurement_device 'Bruker D8 Quest/Photon 100'
_diffrn_measurement_method 'profile data from \f and \w scans'
_diffrn_radiation_monochromator 'multilayer mirrors'
_diffrn_radiation_source 'microfocus sealed tube'
_diffrn_radiation_type MoK\a
_diffrn_radiation_wavelength 0.71073
_diffrn_reflns_av_R_equivalents 0.0236
_diffrn_reflns_av_unetI/netI 0.0205
_diffrn_reflns_Laue_measured_fraction_full 0.999
_diffrn_reflns_Laue_measured_fraction_max 0.990
_diffrn_reflns_limit_h_max 17
_diffrn_reflns_limit_h_min -17
_diffrn_reflns_limit_k_max 12
_diffrn_reflns_limit_k_min -13
_diffrn_reflns_limit_l_max 24
_diffrn_reflns_limit_l_min -24
_diffrn_reflns_number 13682
_diffrn_reflns_point_group_measured_fraction_full 0.999
_diffrn_reflns_point_group_measured_fraction_max 0.990
_diffrn_reflns_theta_full 25.242
_diffrn_reflns_theta_max 29.190
_diffrn_reflns_theta_min 2.244
_exptl_absorpt_coefficient_mu 1.567
_exptl_absorpt_correction_T_max 0.7458
_exptl_absorpt_correction_T_min 0.6227
_exptl_absorpt_correction_type multi-scan
_exptl_absorpt_process_details 'SADABS V2014/4 (Bruker, 2014)'
_exptl_crystal_density_diffrn 1.846
_exptl_crystal_density_method 'not measured'
_exptl_crystal_description block
_exptl_crystal_F_000 1188
_exptl_crystal_size_max 0.450
_exptl_crystal_size_mid 0.210
_exptl_crystal_size_min 0.140
_refine_diff_density_max 0.425
_refine_diff_density_min -0.563
_refine_diff_density_rms 0.067
_refine_ls_extinction_method none
_refine_ls_goodness_of_fit_ref 1.051
_refine_ls_hydrogen_treatment constr
_refine_ls_matrix_type full
_refine_ls_number_parameters 151
_refine_ls_number_reflns 2916
_refine_ls_number_restraints 0
_refine_ls_restrained_S_all 1.051
_refine_ls_R_factor_all 0.0315
_refine_ls_R_factor_gt 0.0271
_refine_ls_shift/su_max 0.001
_refine_ls_shift/su_mean 0.000
_refine_ls_structure_factor_coef Fsqd
_refine_ls_weighting_details 'w=1/[\s^2^(Fo^2^)+(0.0282P)^2^+3.7095P] where P=(Fo^2^+2Fc^2^)/3'
_refine_ls_weighting_scheme calc
_refine_ls_wR_factor_gt 0.0649
_refine_ls_wR_factor_ref 0.0667
_reflns_Friedel_coverage 0.000
_reflns_number_gt 2653
_reflns_number_total 2916
_reflns_threshold_expression 'I > 2\s(I)'
_cod_data_source_file ja6b11332_si_002.cif
_cod_data_source_block B15198
_cod_database_code 4125836
_shelx_shelxl_version_number 2014/7
_shelx_space_group_comment
;
The symmetry employed for this shelxl refinement is uniquely defined
by the following loop, which should always be used as a source of
symmetry information in preference to the above space-group names.
They are only intended as comments.
;
_shelx_estimated_absorpt_t_min 0.539
_shelx_estimated_absorpt_t_max 0.810

loop_
_space_group_symop_operation_xyz
'x, y, z'
'-x, y, -z+1/2'
'x+1/2, y+1/2, z'
'-x+1/2, y+1/2, -z+1/2'
'-x, -y, -z'
'x, -y, z-1/2'
'-x+1/2, -y+1/2, -z'
'x+1/2, -y+1/2, z-1/2'

loop_
_atom_site_label
_atom_site_type_symbol
_atom_site_fract_x
_atom_site_fract_y
_atom_site_fract_z
_atom_site_U_iso_or_equiv
_atom_site_adp_type
_atom_site_occupancy
_atom_site_site_symmetry_order
_atom_site_calc_flag
_atom_site_refinement_flags_posn
_atom_site_refinement_flags_adp
_atom_site_refinement_flags_occupancy
Cu1 Cu 0.5000 0.65978(3) 0.2500 0.01516(8) Uani 1 2 d S T P
Cl1 Cl 0.63077(3) 0.77072(4) 0.44305(2) 0.02207(10) Uani 1 1 d . . .
Cl2 Cl 0.23315(4) 0.68469(6) 0.31414(3) 0.03472(12) Uani 1 1 d . . .
F1 F 0.47329(12) 1.02459(12) 0.42974(6) 0.0430(3) Uani 1 1 d . . .
F2 F 0.31453(10) 0.98918(13) 0.37846(9) 0.0475(4) Uani 1 1 d . . .
F3 F 0.40812(8) 1.15785(10) 0.34353(5) 0.0219(2) Uani 1 1 d . . .
O1 O 0.48437(12) 0.47984(13) 0.30528(7) 0.0292(3) Uani 1 1 d . . .
N1 N 0.45757(10) 0.79205(14) 0.32038(7) 0.0143(2) Uani 1 1 d . . .
N2 N 0.5000 0.4041(2) 0.2500 0.0302(5) Uani 1 2 d S T P
C1 C 0.45923(11) 0.92843(16) 0.30966(8) 0.0132(3) Uani 1 1 d . . .
C2 C 0.5000 0.9954(2) 0.2500 0.0135(4) Uani 1 2 d S T P
H2 H 0.5000 1.0946 0.2500 0.016 Uiso 1 2 calc R U P
C3 C 0.41388(14) 1.02585(17) 0.36582(9) 0.0191(3) Uani 1 1 d . . .
C4 C 0.42599(12) 0.73214(15) 0.38685(8) 0.0138(3) Uani 1 1 d . . .
C5 C 0.49935(12) 0.71765(16) 0.44859(8) 0.0148(3) Uani 1 1 d . . .
C6 C 0.47027(14) 0.65807(17) 0.51342(9) 0.0201(3) Uani 1 1 d . . .
H6 H 0.5204 0.6526 0.5555 0.024 Uiso 1 1 calc R U .
C7 C 0.36764(15) 0.60691(18) 0.51601(10) 0.0243(4) Uani 1 1 d . . .
H7 H 0.3470 0.5670 0.5604 0.029 Uiso 1 1 calc R U .
C8 C 0.29425(14) 0.61281(18) 0.45480(10) 0.0246(4) Uani 1 1 d . . .
H8 H 0.2244 0.5747 0.4565 0.030 Uiso 1 1 calc R U .
C9 C 0.32415(13) 0.67509(17) 0.39093(9) 0.0194(3) Uani 1 1 d . . .

loop_
_atom_site_aniso_label
_atom_site_aniso_U_11
_atom_site_aniso_U_22
_atom_site_aniso_U_33
_atom_site_aniso_U_23
_atom_site_aniso_U_13
_atom_site_aniso_U_12
Cu1 0.02391(15) 0.01271(13) 0.00926(12) 0.000 0.00369(9) 0.000
Cl1 0.01656(17) 0.0242(2) 0.02470(19) 0.00191(15) -0.00269(14) -0.00216(14)
Cl2 0.0223(2) 0.0436(3) 0.0362(3) -0.0023(2) -0.00941(18) -0.00889(19)
F1 0.0873(10) 0.0298(6) 0.0097(4) -0.0058(4) -0.0081(5) 0.0238(6)
F2 0.0426(7) 0.0269(6) 0.0798(10) -0.0093(6) 0.0457(7) -0.0034(5)
F3 0.0340(5) 0.0154(5) 0.0171(4) 0.0010(3) 0.0066(4) 0.0055(4)
O1 0.0534(8) 0.0175(6) 0.0183(6) 0.0014(5) 0.0135(6) 0.0014(6)
N1 0.0177(6) 0.0164(6) 0.0089(5) -0.0006(5) 0.0020(4) -0.0007(5)
N2 0.0507(14) 0.0170(10) 0.0245(11) 0.000 0.0125(10) 0.000
C1 0.0139(6) 0.0158(7) 0.0099(6) -0.0018(5) 0.0000(5) -0.0001(5)
C2 0.0157(9) 0.0132(9) 0.0116(9) 0.000 0.0008(7) 0.000
C3 0.0280(8) 0.0158(7) 0.0146(7) 0.0009(6) 0.0079(6) 0.0019(6)
C4 0.0179(7) 0.0131(7) 0.0106(6) -0.0009(5) 0.0036(5) -0.0011(5)
C5 0.0168(7) 0.0145(7) 0.0133(7) -0.0006(5) 0.0026(5) 0.0000(5)
C6 0.0314(9) 0.0159(7) 0.0134(7) 0.0011(6) 0.0047(6) 0.0055(6)
C7 0.0351(9) 0.0168(8) 0.0233(8) 0.0051(6) 0.0174(7) 0.0047(7)
C8 0.0229(8) 0.0183(8) 0.0349(9) 0.0018(7) 0.0151(7) -0.0026(6)
C9 0.0163(7) 0.0197(8) 0.0223(8) -0.0023(6) 0.0027(6) -0.0024(6)

loop_
_atom_type_symbol
_atom_type_description
_atom_type_scat_dispersion_real
_atom_type_scat_dispersion_imag
_atom_type_scat_source
C C 0.0033 0.0016 'International Tables Vol C Tables 4.2.6.8 and 6.1.1.4'
H H 0.0000 0.0000 'International Tables Vol C Tables 4.2.6.8 and 6.1.1.4'
N N 0.0061 0.0033 'International Tables Vol C Tables 4.2.6.8 and 6.1.1.4'
O O 0.0106 0.0060 'International Tables Vol C Tables 4.2.6.8 and 6.1.1.4'
F F 0.0171 0.0103 'International Tables Vol C Tables 4.2.6.8 and 6.1.1.4'
Cl Cl 0.1484 0.1585 'International Tables Vol C Tables 4.2.6.8 and 6.1.1.4'
Cu Cu 0.3201 1.2651 'International Tables Vol C Tables 4.2.6.8 and 6.1.1.4'

loop_
_geom_angle_atom_site_label_1
_geom_angle_atom_site_label_2
_geom_angle_atom_site_label_3
_geom_angle
_geom_angle_site_symmetry_1
_geom_angle_site_symmetry_3
N1 Cu1 N1 96.85(8) 2_655 .
N1 Cu1 O1 161.41(5) 2_655 .
N1 Cu1 O1 100.83(5) . .
N1 Cu1 O1 100.84(5) 2_655 2_655
N1 Cu1 O1 161.41(5) . 2_655
O1 Cu1 O1 62.30(7) . 2_655
N2 O1 Cu1 93.68(10) . .
C1 N1 C4 122.17(13) . .
C1 N1 Cu1 123.24(10) . .
C4 N1 Cu1 114.57(10) . .
O1 N2 O1 110.3(2) 2_655 .
N1 C1 C2 125.52(14) . .
N1 C1 C3 119.56(13) . .
C2 C1 C3 114.93(14) . .
C1 C2 C1 125.3(2) . 2_655
F1 C3 F3 106.79(13) . .
F1 C3 F2 107.96(14) . .
F3 C3 F2 106.06(14) . .
F1 C3 C1 111.68(13) . .
F3 C3 C1 112.96(12) . .
F2 C3 C1 111.07(13) . .
C9 C4 C5 117.36(14) . .
C9 C4 N1 121.53(14) . .
C5 C4 N1 120.89(13) . .
C6 C5 C4 121.63(15) . .
C6 C5 Cl1 119.23(12) . .
C4 C5 Cl1 119.11(11) . .
C7 C6 C5 119.14(16) . .
C6 C7 C8 120.95(15) . .
C7 C8 C9 119.06(16) . .
C8 C9 C4 121.71(16) . .
C8 C9 Cl2 119.71(13) . .
C4 C9 Cl2 118.58(12) . .

loop_
_geom_bond_atom_site_label_1
_geom_bond_atom_site_label_2
_geom_bond_distance
_geom_bond_site_symmetry_2
Cu1 N1 1.9091(13) 2_655
Cu1 N1 1.9092(13) .
Cu1 O1 2.0140(12) .
Cu1 O1 2.0140(12) 2_655
Cl1 C5 1.7321(16) .
Cl2 C9 1.7305(17) .
F1 C3 1.328(2) .
F2 C3 1.330(2) .
F3 C3 1.3281(18) .
O1 N2 1.2693(17) .
N1 C1 1.321(2) .
N1 C4 1.4255(18) .
N2 O1 1.2693(17) 2_655
C1 C2 1.3949(17) .
C1 C3 1.529(2) .
C2 C1 1.3949(17) 2_655
C4 C9 1.394(2) .
C4 C5 1.398(2) .
C5 C6 1.387(2) .
C6 C7 1.379(3) .
C7 C8 1.385(3) .
C8 C9 1.387(2) .
